data_7062487
loop_
_publ_author_name
'Tapera, Michael'
'Keke\,cmuhammed, H\"useyin'
'Tunc, Cansu Umran'
'Kutlu, Aybuke Ulku'
'\,Celik, \.Ismail'
'Zorlu, Yunus'
'Aydin, Omer'
'Sar\?ip\?inar, Emin'

_publ_section_title
;
 Design, synthesis, molecular docking and biological evaluation of
 1,2,4-triazole derivatives possessing a hydrazone moiety as anti-breast
 cancer agents
;
_journal_issue 24
_journal_name_full 'New Journal of Chemistry'
_journal_page_first 11602
_journal_page_last 11614
_journal_paper_doi 10.1039/D3NJ01320K
_journal_volume 47
_journal_year 2023
_chemical_formula_moiety 'C24 H21 N7 O2'
_chemical_formula_sum 'C24 H21 N7 O2'
_chemical_formula_weight 439.48
_space_group_crystal_system monoclinic
_space_group_IT_number 15
_space_group_name_Hall '-C 2yc'
_space_group_name_H-M_alt 'C 1 2/c 1'
_atom_sites_solution_hydrogens geom
_atom_sites_solution_primary dual
_audit_creation_date 2021-04-05
_audit_creation_method
;
Olex2 1.3
(compiled 2020.11.12 svn.r5f609507 for OlexSys, GUI svn.r6272)
;
_audit_update_record
;
2022-02-27 deposited with the CCDC.	2023-05-11 downloaded from the CCDC.
;
_cell_angle_alpha 90
_cell_angle_beta 117.940(2)
_cell_angle_gamma 90
_cell_formula_units_Z 8
_cell_length_a 26.325(4)
_cell_length_b 8.6403(14)
_cell_length_c 22.014(4)
_cell_measurement_reflns_used 1794
_cell_measurement_temperature 298
_cell_measurement_theta_max 21.98
_cell_measurement_theta_min 2.56
_cell_volume 4423.6(13)
_computing_cell_refinement 'SAINT V8.40A (Bruker, 2019)'
_computing_data_reduction 'SAINT V8.40A (Bruker, 2019)'
_computing_molecular_graphics 'Olex2 1.3 (Dolomanov et al., 2009)'
_computing_publication_material 'Olex2 1.3 (Dolomanov et al., 2009)'
_computing_structure_refinement 'XL  (Sheldrick, 2008)'
_computing_structure_solution 'SHELXT 2014/4 (Sheldrick, 2014)'
_diffrn_ambient_temperature 298
_diffrn_measured_fraction_theta_full 0.995
_diffrn_measured_fraction_theta_max 0.995
_diffrn_measurement_device_type 'Bruker APEX-II CCD'
_diffrn_measurement_method '\f and \w scans'
_diffrn_radiation_type MoK\a
_diffrn_radiation_wavelength 0.71073
_diffrn_reflns_av_R_equivalents 0.0735
_diffrn_reflns_av_unetI/netI 0.0710
_diffrn_reflns_Laue_measured_fraction_full 0.995
_diffrn_reflns_Laue_measured_fraction_max 0.995
_diffrn_reflns_limit_h_max 31
_diffrn_reflns_limit_h_min -31
_diffrn_reflns_limit_k_max 10
_diffrn_reflns_limit_k_min -10
_diffrn_reflns_limit_l_max 26
_diffrn_reflns_limit_l_min -26
_diffrn_reflns_number 13333
_diffrn_reflns_point_group_measured_fraction_full 0.995
_diffrn_reflns_point_group_measured_fraction_max 0.995
_diffrn_reflns_theta_full 24.996
_diffrn_reflns_theta_max 24.996
_diffrn_reflns_theta_min 1.751
_diffrn_source_current 0.99
_diffrn_source_power 0.0495
_diffrn_source_voltage 50.0
_diffrn_standards_number 0
_exptl_absorpt_coefficient_mu 0.089
_exptl_absorpt_correction_T_max 0.7456
_exptl_absorpt_correction_T_min 0.4945
_exptl_absorpt_correction_type multi-scan
_exptl_absorpt_process_details
;
SADABS-2016/2 (Bruker,2016/2) was used for absorption correction.
wR2(int) was 0.1573 before and 0.0689 after correction.
The Ratio of minimum to maximum transmission is 0.6632.
The \l/2 correction factor is Not present.
;
_exptl_crystal_colour yellow
_exptl_crystal_colour_primary yellow
_exptl_crystal_density_diffrn 1.320
_exptl_crystal_description plate
_exptl_crystal_F_000 1840
_exptl_crystal_size_max 0.321
_exptl_crystal_size_mid 0.14
_exptl_crystal_size_min 0.082
_refine_diff_density_max 0.218
_refine_diff_density_min -0.161
_refine_diff_density_rms 0.041
_refine_ls_extinction_coef 0.0011(2)
_refine_ls_extinction_expression Fc^*^=kFc[1+0.001xFc^2^\l^3^/sin(2\q)]^-1/4^
_refine_ls_extinction_method 'SHELXL-2014/7 (Sheldrick 2014'
_refine_ls_goodness_of_fit_ref 1.060
_refine_ls_hydrogen_treatment constr
_refine_ls_matrix_type full
_refine_ls_number_parameters 300
_refine_ls_number_reflns 3877
_refine_ls_number_restraints 0
_refine_ls_restrained_S_all 1.060
_refine_ls_R_factor_all 0.0939
_refine_ls_R_factor_gt 0.0528
_refine_ls_shift/su_max 0.000
_refine_ls_shift/su_mean 0.000
_refine_ls_structure_factor_coef Fsqd
_refine_ls_weighting_details 'w=1/[\s^2^(Fo^2^)+(0.0627P)^2^] where P=(Fo^2^+2Fc^2^)/3'
_refine_ls_weighting_scheme calc
_refine_ls_wR_factor_gt 0.1299
_refine_ls_wR_factor_ref 0.1460
_reflns_Friedel_coverage 0.000
_reflns_number_gt 2448
_reflns_number_total 3877
_reflns_threshold_expression 'I > 2\s(I)'
_cod_data_source_file d3nj01320k2.cif
_cod_data_source_block 21gtu91_bih_2_0m
_cod_depositor_comments 'Adding full bibliography for 7062487.cif.'
_cod_original_cell_volume 4423.7(12)
_cod_database_code 7062487
_shelx_shelxl_version_number 2014/7
_shelx_space_group_comment
;
The symmetry employed for this shelxl refinement is uniquely defined
by the following loop, which should always be used as a source of
symmetry information in preference to the above space-group names.
They are only intended as comments.
;
_shelx_estimated_absorpt_t_max 0.993
_shelx_estimated_absorpt_t_min 0.972
_olex2_refinement_description
;
1. Fixed Uiso
 At 1.2 times of:
  All C(H) groups, All C(H,H) groups, All N(H) groups
 At 1.5 times of:
  All C(H,H,H) groups
2.a Aromatic/amide H refined with riding coordinates:
 N2(H2), N6(H6), C1(H1), C2(H2A), C3(H3), C4(H4), C5(H5), C14(H14), C15(H15),
 C16(H16), C17(H17), C18(H18), C21(H21), C22(H22), C24(H24), C25(H25)
2.b X=CH2 refined with riding coordinates:
 C10(H10A,H10B)
2.c Idealised Me refined as rotating group:
 C8(H8A,H8B,H8C)
;
_olex2_submission_special_instructions 'No special instructions were received'

loop_
_space_group_symop_operation_xyz
'x, y, z'
'-x, y, -z+1/2'
'x+1/2, y+1/2, z'
'-x+1/2, y+1/2, -z+1/2'
'-x, -y, -z'
'x, -y, z-1/2'
'-x+1/2, -y+1/2, -z'
'x+1/2, -y+1/2, z-1/2'

loop_
_atom_site_label
_atom_site_type_symbol
_atom_site_fract_x
_atom_site_fract_y
_atom_site_fract_z
_atom_site_U_iso_or_equiv
_atom_site_adp_type
_atom_site_occupancy
_atom_site_site_symmetry_order
_atom_site_calc_flag
_atom_site_refinement_flags_posn
_atom_site_refinement_flags_adp
_atom_site_refinement_flags_occupancy
_atom_site_disorder_assembly
_atom_site_disorder_group
O1 O 0.58253(8) 0.7680(3) 0.46201(10) 0.1059(8) Uani 1 1 d . . . . .
O2 O 0.56408(9) 0.8576(3) 0.36264(11) 0.1158(10) Uani 1 1 d . . . . .
N1 N 0.24414(7) 0.1181(2) 0.42158(9) 0.0443(5) Uani 1 1 d . . . . .
N2 N 0.29226(7) 0.1920(2) 0.42710(9) 0.0474(5) Uani 1 1 d . . . . .
H2 H 0.3244 0.1887 0.4643 0.057 Uiso 1 1 calc R U . . .
N3 N 0.23912(7) 0.2652(2) 0.31120(8) 0.0439(5) Uani 1 1 d . . . . .
N4 N 0.25401(7) 0.3597(2) 0.27067(8) 0.0430(5) Uani 1 1 d . . . . .
N5 N 0.33014(7) 0.3588(2) 0.37300(8) 0.0403(5) Uani 1 1 d . . . . .
N6 N 0.33287(7) 0.5116(2) 0.28284(8) 0.0430(5) Uani 1 1 d . . . . .
H6 H 0.3116 0.5395 0.2409 0.052 Uiso 1 1 calc R U . . .
N7 N 0.55087(9) 0.7825(3) 0.40021(12) 0.0751(7) Uani 1 1 d . . . . .
C1 C 0.18350(11) -0.0873(3) 0.51329(13) 0.0574(7) Uani 1 1 d . . . . .
H1 H 0.2128 -0.0775 0.5582 0.069 Uiso 1 1 calc R U . . .
C2 C 0.13197(12) -0.1527(3) 0.50161(15) 0.0702(8) Uani 1 1 d . . . . .
H2A H 0.1266 -0.1845 0.5386 0.084 Uiso 1 1 calc R U . . .
C3 C 0.08887(12) -0.1712(4) 0.43632(16) 0.0762(9) Uani 1 1 d . . . . .
H3 H 0.0543 -0.2166 0.4285 0.091 Uiso 1 1 calc R U . . .
C4 C 0.09679(11) -0.1225(4) 0.38232(15) 0.0840(10) Uani 1 1 d . . . . .
H4 H 0.0676 -0.1350 0.3375 0.101 Uiso 1 1 calc R U . . .
C5 C 0.14798(10) -0.0548(3) 0.39421(13) 0.0677(8) Uani 1 1 d . . . . .
H5 H 0.1527 -0.0210 0.3571 0.081 Uiso 1 1 calc R U . . .
C6 C 0.19268(9) -0.0361(3) 0.46024(11) 0.0430(6) Uani 1 1 d . . . . .
C7 C 0.24695(9) 0.0405(3) 0.47249(11) 0.0420(6) Uani 1 1 d . . . . .
C8 C 0.30021(10) 0.0213(3) 0.53991(11) 0.0582(7) Uani 1 1 d . . . . .
H8A H 0.3330 0.0127 0.5320 0.087 Uiso 1 1 calc R U . . .
H8B H 0.2970 -0.0707 0.5623 0.087 Uiso 1 1 calc R U . . .
H8C H 0.3048 0.1094 0.5686 0.087 Uiso 1 1 calc R U . . .
C9 C 0.28652(8) 0.2711(2) 0.37055(10) 0.0387(5) Uani 1 1 d . . . . .
C10 C 0.22520(10) 0.3563(3) 0.15264(12) 0.0587(7) Uani 1 1 d . . . . .
H10A H 0.2597 0.3068 0.1633 0.070 Uiso 1 1 calc R U . . .
H10B H 0.1993 0.3780 0.1071 0.070 Uiso 1 1 calc R U . . .
C11 C 0.21299(9) 0.3954(3) 0.20173(11) 0.0429(6) Uani 1 1 d . . . . .
C12 C 0.16135(9) 0.4810(3) 0.19356(12) 0.0480(6) Uani 1 1 d . . . . .
C14 C 0.15948(11) 0.5480(3) 0.24897(14) 0.0658(7) Uani 1 1 d . . . . .
H14 H 0.1910 0.5387 0.2924 0.079 Uiso 1 1 calc R U . . .
C15 C 0.11170(14) 0.6288(4) 0.24148(19) 0.0890(10) Uani 1 1 d . . . . .
H15 H 0.1111 0.6724 0.2798 0.107 Uiso 1 1 calc R U . . .
C16 C 0.06563(14) 0.6449(4) 0.1784(2) 0.1003(11) Uani 1 1 d . . . . .
H16 H 0.0336 0.7001 0.1734 0.120 Uiso 1 1 calc R U . . .
C17 C 0.06636(12) 0.5805(4) 0.12276(18) 0.0895(10) Uani 1 1 d . . . . .
H17 H 0.0348 0.5921 0.0796 0.107 Uiso 1 1 calc R U . . .
C18 C 0.11349(10) 0.4981(3) 0.12955(13) 0.0676(8) Uani 1 1 d . . . . .
H18 H 0.1133 0.4536 0.0910 0.081 Uiso 1 1 calc R U . . .
C19 C 0.30812(8) 0.4131(2) 0.30968(10) 0.0368(5) Uani 1 1 d . . . . .
C20 C 0.38826(8) 0.5730(2) 0.31468(10) 0.0377(5) Uani 1 1 d . . . . .
C21 C 0.42850(9) 0.5405(3) 0.38237(11) 0.0495(6) Uani 1 1 d . . . . .
H21 H 0.4195 0.4726 0.4087 0.059 Uiso 1 1 calc R U . . .
C22 C 0.48181(9) 0.6103(3) 0.40984(12) 0.0557(7) Uani 1 1 d . . . . .
H22 H 0.5087 0.5916 0.4553 0.067 Uiso 1 1 calc R U . . .
C23 C 0.49507(9) 0.7068(3) 0.37020(11) 0.0499(6) Uani 1 1 d . . . . .
C24 C 0.45647(9) 0.7379(3) 0.30297(11) 0.0498(6) Uani 1 1 d . . . . .
H24 H 0.4663 0.8036 0.2766 0.060 Uiso 1 1 calc R U . . .
C25 C 0.40305(8) 0.6701(3) 0.27547(11) 0.0435(6) Uani 1 1 d . . . . .
H25 H 0.3765 0.6896 0.2299 0.052 Uiso 1 1 calc R U . . .

loop_
_atom_site_aniso_label
_atom_site_aniso_U_11
_atom_site_aniso_U_22
_atom_site_aniso_U_33
_atom_site_aniso_U_23
_atom_site_aniso_U_13
_atom_site_aniso_U_12
O1 0.0523(12) 0.168(2) 0.0629(13) 0.0094(14) -0.0022(11) -0.0480(13)
O2 0.0651(14) 0.181(3) 0.0842(15) 0.0190(16) 0.0207(12) -0.0628(15)
N1 0.0334(10) 0.0519(12) 0.0430(11) -0.0009(10) 0.0140(9) -0.0068(9)
N2 0.0309(10) 0.0601(13) 0.0406(10) 0.0045(10) 0.0079(8) -0.0115(9)
N3 0.0310(10) 0.0526(12) 0.0394(10) 0.0067(9) 0.0093(9) -0.0061(8)
N4 0.0271(9) 0.0530(12) 0.0370(9) 0.0045(9) 0.0051(8) -0.0068(8)
N5 0.0281(9) 0.0462(12) 0.0390(10) 0.0023(9) 0.0093(8) -0.0067(8)
N6 0.0250(9) 0.0539(12) 0.0388(10) 0.0061(9) 0.0055(8) -0.0049(8)
N7 0.0368(12) 0.109(2) 0.0631(15) 0.0035(14) 0.0094(12) -0.0252(12)
C1 0.0516(15) 0.0658(18) 0.0548(15) 0.0046(14) 0.0248(12) -0.0047(13)
C2 0.0662(18) 0.077(2) 0.081(2) 0.0082(17) 0.0463(17) -0.0079(16)
C3 0.0474(16) 0.088(2) 0.097(2) -0.0014(19) 0.0370(17) -0.0135(15)
C4 0.0424(16) 0.127(3) 0.0685(18) -0.0060(19) 0.0143(14) -0.0214(17)
C5 0.0458(15) 0.099(2) 0.0532(15) 0.0048(15) 0.0185(13) -0.0162(14)
C6 0.0380(12) 0.0461(14) 0.0449(12) -0.0009(11) 0.0196(11) -0.0019(10)
C7 0.0365(12) 0.0468(15) 0.0405(12) -0.0011(11) 0.0162(10) -0.0015(10)
C8 0.0442(14) 0.0707(18) 0.0501(14) 0.0071(13) 0.0141(12) -0.0048(12)
C9 0.0323(12) 0.0421(13) 0.0371(12) -0.0002(11) 0.0123(10) -0.0023(10)
C10 0.0442(14) 0.0714(19) 0.0468(14) 0.0037(13) 0.0100(12) -0.0066(13)
C11 0.0322(12) 0.0480(14) 0.0369(12) 0.0032(11) 0.0065(10) -0.0076(10)
C12 0.0334(12) 0.0436(14) 0.0542(14) 0.0063(12) 0.0099(11) -0.0036(10)
C14 0.0512(16) 0.0637(18) 0.0691(17) -0.0089(15) 0.0169(13) 0.0002(13)
C15 0.074(2) 0.084(2) 0.109(3) -0.009(2) 0.042(2) 0.0192(18)
C16 0.061(2) 0.096(3) 0.129(3) 0.014(2) 0.032(2) 0.0283(18)
C17 0.0432(17) 0.097(3) 0.099(2) 0.029(2) 0.0084(17) 0.0124(16)
C18 0.0397(14) 0.079(2) 0.0644(16) 0.0162(15) 0.0080(13) 0.0026(14)
C19 0.0239(10) 0.0416(13) 0.0390(12) -0.0021(11) 0.0098(9) -0.0018(9)
C20 0.0252(10) 0.0430(14) 0.0403(11) 0.0010(11) 0.0114(9) 0.0004(9)
C21 0.0298(12) 0.0625(16) 0.0441(12) 0.0108(12) 0.0072(10) -0.0053(11)
C22 0.0321(12) 0.0754(18) 0.0441(13) 0.0101(13) 0.0048(11) -0.0041(12)
C23 0.0267(11) 0.0677(17) 0.0485(13) -0.0008(13) 0.0121(11) -0.0106(11)
C24 0.0358(12) 0.0633(17) 0.0490(14) 0.0057(12) 0.0189(11) -0.0058(11)
C25 0.0287(11) 0.0585(15) 0.0365(11) 0.0037(11) 0.0097(10) 0.0004(10)

loop_
_atom_type_symbol
_atom_type_description
_atom_type_scat_dispersion_real
_atom_type_scat_dispersion_imag
_atom_type_scat_source
C C 0.0033 0.0016 'International Tables Vol C Tables 4.2.6.8 and 6.1.1.4'
H H 0.0000 0.0000 'International Tables Vol C Tables 4.2.6.8 and 6.1.1.4'
N N 0.0061 0.0033 'International Tables Vol C Tables 4.2.6.8 and 6.1.1.4'
O O 0.0106 0.0060 'International Tables Vol C Tables 4.2.6.8 and 6.1.1.4'

loop_
_exptl_crystal_face_index_h
_exptl_crystal_face_index_k
_exptl_crystal_face_index_l
_exptl_crystal_face_perp_dist
-1.00 0.00 3.00 0.0790
0.00 0.00 -1.00 0.0030
1.00 0.00 0.00 0.0140
3.00 1.00 3.00 0.0940
-2.00 1.00 0.00 0.1490
-2.00 0.00 1.00 0.0570
-3.00 -1.00 1.00 0.0320
2.00 1.00 1.00 0.1080
1.00 0.00 -1.00 0.0050
3.00 1.00 -1.00 0.0740

loop_
_geom_angle_atom_site_label_1
_geom_angle_atom_site_label_2
_geom_angle_atom_site_label_3
_geom_angle
_geom_angle_site_symmetry_1
_geom_angle_site_symmetry_3
_geom_angle_publ_flag
C7 N1 N2 119.66(17) . . ?
N1 N2 H2 121.7 . . ?
C9 N2 N1 116.70(16) . . ?
C9 N2 H2 121.7 . . ?
C9 N3 N4 101.08(16) . . ?
N3 N4 C11 120.57(16) . . ?
C19 N4 N3 108.75(16) . . ?
C19 N4 C11 130.46(18) . . ?
C19 N5 C9 102.25(16) . . ?
C19 N6 H6 115.9 . . ?
C19 N6 C20 128.27(17) . . ?
C20 N6 H6 115.9 . . ?
O1 N7 C23 118.4(2) . . ?
O2 N7 O1 123.0(2) . . ?
O2 N7 C23 118.6(2) . . ?
C2 C1 H1 119.2 . . ?
C6 C1 H1 119.2 . . ?
C6 C1 C2 121.6(2) . . ?
C1 C2 H2A 119.8 . . ?
C3 C2 C1 120.4(3) . . ?
C3 C2 H2A 119.8 . . ?
C2 C3 H3 120.3 . . ?
C2 C3 C4 119.5(3) . . ?
C4 C3 H3 120.3 . . ?
C3 C4 H4 120.0 . . ?
C3 C4 C5 120.0(3) . . ?
C5 C4 H4 120.0 . . ?
C4 C5 H5 119.2 . . ?
C4 C5 C6 121.5(2) . . ?
C6 C5 H5 119.2 . . ?
C1 C6 C5 117.0(2) . . ?
C1 C6 C7 121.9(2) . . ?
C5 C6 C7 121.1(2) . . ?
N1 C7 C6 114.86(18) . . ?
N1 C7 C8 124.7(2) . . ?
C6 C7 C8 120.4(2) . . ?
C7 C8 H8A 109.5 . . ?
C7 C8 H8B 109.5 . . ?
C7 C8 H8C 109.5 . . ?
H8A C8 H8B 109.5 . . ?
H8A C8 H8C 109.5 . . ?
H8B C8 H8C 109.5 . . ?
N3 C9 N2 122.23(19) . . ?
N3 C9 N5 116.84(19) . . ?
N5 C9 N2 120.92(18) . . ?
H10A C10 H10B 120.0 . . ?
C11 C10 H10A 120.0 . . ?
C11 C10 H10B 120.0 . . ?
N4 C11 C12 115.57(19) . . ?
C10 C11 N4 117.8(2) . . ?
C10 C11 C12 126.5(2) . . ?
C14 C12 C11 121.0(2) . . ?
C14 C12 C18 117.6(2) . . ?
C18 C12 C11 121.3(2) . . ?
C12 C14 H14 119.4 . . ?
C12 C14 C15 121.2(3) . . ?
C15 C14 H14 119.4 . . ?
C14 C15 H15 119.9 . . ?
C16 C15 C14 120.2(3) . . ?
C16 C15 H15 119.9 . . ?
C15 C16 H16 120.0 . . ?
C17 C16 C15 119.9(3) . . ?
C17 C16 H16 120.0 . . ?
C16 C17 H17 119.7 . . ?
C16 C17 C18 120.6(3) . . ?
C18 C17 H17 119.7 . . ?
C12 C18 H18 119.7 . . ?
C17 C18 C12 120.5(3) . . ?
C17 C18 H18 119.7 . . ?
N4 C19 N6 120.82(18) . . ?
N5 C19 N4 111.07(18) . . ?
N5 C19 N6 128.10(17) . . ?
N6 C20 C21 123.61(19) . . ?
C25 C20 N6 116.79(17) . . ?
C25 C20 C21 119.60(19) . . ?
C20 C21 H21 120.4 . . ?
C22 C21 C20 119.2(2) . . ?
C22 C21 H21 120.4 . . ?
C21 C22 H22 120.0 . . ?
C23 C22 C21 119.9(2) . . ?
C23 C22 H22 120.0 . . ?
C22 C23 N7 119.4(2) . . ?
C22 C23 C24 121.8(2) . . ?
C24 C23 N7 118.8(2) . . ?
C23 C24 H24 120.7 . . ?
C23 C24 C25 118.6(2) . . ?
C25 C24 H24 120.7 . . ?
C20 C25 H25 119.6 . . ?
C24 C25 C20 120.83(19) . . ?
C24 C25 H25 119.6 . . ?

loop_
_geom_bond_atom_site_label_1
_geom_bond_atom_site_label_2
_geom_bond_distance
_geom_bond_site_symmetry_2
_geom_bond_publ_flag
O1 N7 1.224(3) . ?
O2 N7 1.223(3) . ?
N1 N2 1.372(2) . ?
N1 C7 1.278(3) . ?
N2 H2 0.8600 . ?
N2 C9 1.365(3) . ?
N3 N4 1.394(2) . ?
N3 C9 1.319(2) . ?
N4 C11 1.425(3) . ?
N4 C19 1.354(2) . ?
N5 C9 1.356(3) . ?
N5 C19 1.320(2) . ?
N6 H6 0.8600 . ?
N6 C19 1.364(3) . ?
N6 C20 1.393(2) . ?
N7 C23 1.454(3) . ?
C1 H1 0.9300 . ?
C1 C2 1.378(3) . ?
C1 C6 1.372(3) . ?
C2 H2A 0.9300 . ?
C2 C3 1.360(4) . ?
C3 H3 0.9300 . ?
C3 C4 1.366(4) . ?
C4 H4 0.9300 . ?
C4 C5 1.377(3) . ?
C5 H5 0.9300 . ?
C5 C6 1.386(3) . ?
C6 C7 1.480(3) . ?
C7 C8 1.499(3) . ?
C8 H8A 0.9600 . ?
C8 H8B 0.9600 . ?
C8 H8C 0.9600 . ?
C10 H10A 0.9300 . ?
C10 H10B 0.9300 . ?
C10 C11 1.308(3) . ?
C11 C12 1.482(3) . ?
C12 C14 1.372(3) . ?
C12 C18 1.390(3) . ?
C14 H14 0.9300 . ?
C14 C15 1.379(4) . ?
C15 H15 0.9300 . ?
C15 C16 1.356(4) . ?
C16 H16 0.9300 . ?
C16 C17 1.354(4) . ?
C17 H17 0.9300 . ?
C17 C18 1.377(4) . ?
C18 H18 0.9300 . ?
C20 C21 1.394(3) . ?
C20 C25 1.384(3) . ?
C21 H21 0.9300 . ?
C21 C22 1.380(3) . ?
C22 H22 0.9300 . ?
C22 C23 1.365(3) . ?
C23 C24 1.373(3) . ?
C24 H24 0.9300 . ?
C24 C25 1.375(3) . ?
C25 H25 0.9300 . ?

loop_
_geom_torsion_atom_site_label_1
_geom_torsion_atom_site_label_2
_geom_torsion_atom_site_label_3
_geom_torsion_atom_site_label_4
_geom_torsion
_geom_torsion_site_symmetry_1
_geom_torsion_site_symmetry_2
_geom_torsion_site_symmetry_3
_geom_torsion_site_symmetry_4
_geom_torsion_publ_flag
O1 N7 C23 C22 -6.3(4) . . . . ?
O1 N7 C23 C24 171.9(3) . . . . ?
O2 N7 C23 C22 173.7(3) . . . . ?
O2 N7 C23 C24 -8.1(4) . . . . ?
N1 N2 C9 N3 -6.5(3) . . . . ?
N1 N2 C9 N5 174.16(19) . . . . ?
N2 N1 C7 C6 -179.11(18) . . . . ?
N2 N1 C7 C8 -0.6(3) . . . . ?
N3 N4 C11 C10 -120.9(2) . . . . ?
N3 N4 C11 C12 61.8(3) . . . . ?
N3 N4 C19 N5 0.7(2) . . . . ?
N3 N4 C19 N6 -178.47(18) . . . . ?
N4 N3 C9 N2 -179.15(19) . . . . ?
N4 N3 C9 N5 0.2(2) . . . . ?
N4 C11 C12 C14 12.9(3) . . . . ?
N4 C11 C12 C18 -168.0(2) . . . . ?
N6 C20 C21 C22 -178.3(2) . . . . ?
N6 C20 C25 C24 178.9(2) . . . . ?
N7 C23 C24 C25 -177.9(2) . . . . ?
C1 C2 C3 C4 -0.8(5) . . . . ?
C1 C6 C7 N1 -162.0(2) . . . . ?
C1 C6 C7 C8 19.5(3) . . . . ?
C2 C1 C6 C5 -0.7(4) . . . . ?
C2 C1 C6 C7 177.3(2) . . . . ?
C2 C3 C4 C5 -0.2(5) . . . . ?
C3 C4 C5 C6 0.8(5) . . . . ?
C4 C5 C6 C1 -0.3(4) . . . . ?
C4 C5 C6 C7 -178.4(3) . . . . ?
C5 C6 C7 N1 15.9(3) . . . . ?
C5 C6 C7 C8 -162.6(2) . . . . ?
C6 C1 C2 C3 1.3(4) . . . . ?
C7 N1 N2 C9 179.16(19) . . . . ?
C9 N3 N4 C11 -175.71(19) . . . . ?
C9 N3 N4 C19 -0.5(2) . . . . ?
C9 N5 C19 N4 -0.6(2) . . . . ?
C9 N5 C19 N6 178.6(2) . . . . ?
C10 C11 C12 C14 -164.0(2) . . . . ?
C10 C11 C12 C18 15.1(4) . . . . ?
C11 N4 C19 N5 175.3(2) . . . . ?
C11 N4 C19 N6 -3.9(3) . . . . ?
C11 C12 C14 C15 179.4(2) . . . . ?
C11 C12 C18 C17 -178.7(2) . . . . ?
C12 C14 C15 C16 -0.7(5) . . . . ?
C14 C12 C18 C17 0.4(4) . . . . ?
C14 C15 C16 C17 0.5(5) . . . . ?
C15 C16 C17 C18 0.2(5) . . . . ?
C16 C17 C18 C12 -0.7(5) . . . . ?
C18 C12 C14 C15 0.3(4) . . . . ?
C19 N4 C11 C10 65.1(3) . . . . ?
C19 N4 C11 C12 -112.2(3) . . . . ?
C19 N5 C9 N2 179.57(19) . . . . ?
C19 N5 C9 N3 0.2(3) . . . . ?
C19 N6 C20 C21 0.0(4) . . . . ?
C19 N6 C20 C25 179.4(2) . . . . ?
C20 N6 C19 N4 -177.6(2) . . . . ?
C20 N6 C19 N5 3.4(4) . . . . ?
C20 C21 C22 C23 -1.7(4) . . . . ?
C21 C20 C25 C24 -1.6(3) . . . . ?
C21 C22 C23 N7 178.5(2) . . . . ?
C21 C22 C23 C24 0.4(4) . . . . ?
C22 C23 C24 C25 0.3(4) . . . . ?
C23 C24 C25 C20 0.3(3) . . . . ?
C25 C20 C21 C22 2.3(3) . . . . ?
